data_4103901
loop_
_publ_author_name
'Xiang Lin'
'Irvin Telepeni'
'Alexander J. Blake'
'Anne Dailly'
'Craig M. Brown'
'Jason M. Simmons'
'Marco Zoppi'
'Gavin S. Walker'
'K. Mark Thomas'
'Timothy J. Mays'
'Peter Hubberstey'
'Neil R. Champness'
'Martin Schr\"oder'

_publ_section_title
;
 High Capacity Hydrogen Adsorption in Cu(II) Tetracarboxylate Framework
 Materials: The Role of Pore Size, Ligand Functionalization, and Exposed
 Metal Sites
;
_journal_name_full 'Journal of the American Chemical Society'
_journal_page_first 2159
_journal_page_last 2171
_journal_paper_doi 10.1021/ja806624j
_journal_volume 131
_journal_year 2009
_chemical_formula_moiety '[Cu2 (C22 O8 H8 F2) (H2 O)2] 2(DMF) (1,4-DIOXANE) 4(H2O)'
_chemical_formula_sum 'C32 H42 Cu2 F2 N2 O18'
_chemical_formula_weight 907.78
_chemical_name_systematic
; 
 ? 
;
_space_group_IT_number 166
_symmetry_cell_setting rhombohedral
_symmetry_space_group_name_Hall '-R 3 2"'
_symmetry_space_group_name_H-M 'R -3 m :H'
_atom_sites_solution_hydrogens geom
_atom_sites_solution_primary direct
_atom_sites_solution_secondary difmap
_audit_creation_method SHELXL-97
_cell_angle_alpha 90.00
_cell_angle_beta 90.00
_cell_angle_gamma 120.00
_cell_formula_units_Z 9
_cell_length_a 18.5944(19)
_cell_length_b 18.5944(19)
_cell_length_c 38.671(4)
_cell_measurement_reflns_used 4067
_cell_measurement_temperature 150(2)
_cell_measurement_theta_max 25.26
_cell_measurement_theta_min 2.19
_cell_volume 11579(2)
_computing_cell_refinement 'Bruker SAINT version 6.36a (Bruker, 2000)'
_computing_data_collection 'Bruker SMART version 5.625 (Bruker, 2001)'
_computing_data_reduction 'Bruker SAINT; Bruker SHELXTL (Bruker, 2001)'
_computing_publication_material 'enCIFer(Allen et al.,2004);PLATON(Spek,2003)'
_computing_structure_refinement 'SHELXL-97 (Sheldrick, 1997)'
_computing_structure_solution 'SHELXS-97 (Sheldrick, 1990)'
_diffrn_ambient_temperature 150(2)
_diffrn_measured_fraction_theta_full 0.995
_diffrn_measured_fraction_theta_max 0.995
_diffrn_measurement_device_type 'Bruker SMART APEX CCD area detector'
_diffrn_measurement_method \w
_diffrn_radiation_monochromator graphite
_diffrn_radiation_source 'sealed tube'
_diffrn_radiation_type MoK\a
_diffrn_radiation_wavelength 0.71073
_diffrn_reflns_av_R_equivalents 0.0667
_diffrn_reflns_av_sigmaI/netI 0.0390
_diffrn_reflns_limit_h_max 22
_diffrn_reflns_limit_h_min -24
_diffrn_reflns_limit_k_max 24
_diffrn_reflns_limit_k_min -13
_diffrn_reflns_limit_l_max 50
_diffrn_reflns_limit_l_min -48
_diffrn_reflns_number 23279
_diffrn_reflns_theta_full 25.00
_diffrn_reflns_theta_max 55.0
_diffrn_reflns_theta_min 2.19
_diffrn_standards_decay_% 0
_diffrn_standards_number 0
_exptl_absorpt_coefficient_mu 0.892
_exptl_absorpt_correction_T_max 0.844
_exptl_absorpt_correction_T_min 0.770
_exptl_absorpt_correction_type multi-scan
_exptl_absorpt_process_details 'Bruker SHELXTL v6.12'
_exptl_crystal_colour GREEN
_exptl_crystal_density_diffrn 1.172
_exptl_crystal_density_method 'not measured'
_exptl_crystal_description BLOCK
_exptl_crystal_F_000 4211
_exptl_crystal_size_max 0.22
_exptl_crystal_size_mid 0.14
_exptl_crystal_size_min 0.12
_platon_squeeze_details ' ?'
_refine_diff_density_max 0.49
_refine_diff_density_min -0.50
_refine_diff_density_rms 0.05
_refine_ls_extinction_method none
_refine_ls_goodness_of_fit_ref 0.912
_refine_ls_hydrogen_treatment constr
_refine_ls_matrix_type full
_refine_ls_number_parameters 103
_refine_ls_number_reflns 2490
_refine_ls_number_restraints 0
_refine_ls_restrained_S_all 0.912
_refine_ls_R_factor_all 0.0456
_refine_ls_R_factor_gt 0.0368
_refine_ls_shift/su_max 0.001
_refine_ls_shift/su_mean 0.000
_refine_ls_structure_factor_coef Fsqd
_refine_ls_weighting_details 'calc w=1/[\s^2^(Fo^2^)+(0.0561P)^2^] where P=(Fo^2^+2Fc^2^)/3'
_refine_ls_weighting_scheme calc
_refine_ls_wR_factor_gt 0.0897
_refine_ls_wR_factor_ref 0.0917
_reflns_number_gt 1868
_reflns_number_total 3251
_reflns_threshold_expression >2\s(I)
_cod_data_source_file ja806624j_si_002_3.cif
_cod_data_source_block NOTT105
_cod_original_cell_volume 11579(3)
_cod_original_sg_symbol_H-M 'R -3 m'
_cod_database_code 4103901

loop_
_symmetry_equiv_pos_as_xyz
'x, y, z'
'-y, x-y, z'
'-x+y, -x, z'
'y, x, -z'
'-x, -x+y, -z'
'x-y, -y, -z'
'x+2/3, y+1/3, z+1/3'
'-y+2/3, x-y+1/3, z+1/3'
'-x+y+2/3, -x+1/3, z+1/3'
'y+2/3, x+1/3, -z+1/3'
'-x+2/3, -x+y+1/3, -z+1/3'
'x-y+2/3, -y+1/3, -z+1/3'
'x+1/3, y+2/3, z+2/3'
'-y+1/3, x-y+2/3, z+2/3'
'-x+y+1/3, -x+2/3, z+2/3'
'y+1/3, x+2/3, -z+2/3'
'-x+1/3, -x+y+2/3, -z+2/3'
'x-y+1/3, -y+2/3, -z+2/3'
'-x, -y, -z'
'y, -x+y, -z'
'x-y, x, -z'
'-y, -x, z'
'x, x-y, z'
'-x+y, y, z'
'-x+2/3, -y+1/3, -z+1/3'
'y+2/3, -x+y+1/3, -z+1/3'
'x-y+2/3, x+1/3, -z+1/3'
'-y+2/3, -x+1/3, z+1/3'
'x+2/3, x-y+1/3, z+1/3'
'-x+y+2/3, y+1/3, z+1/3'
'-x+1/3, -y+2/3, -z+2/3'
'y+1/3, -x+y+2/3, -z+2/3'
'x-y+1/3, x+2/3, -z+2/3'
'-y+1/3, -x+2/3, z+2/3'
'x+1/3, x-y+2/3, z+2/3'
'-x+y+1/3, y+2/3, z+2/3'

loop_
_atom_site_label
_atom_site_type_symbol
_atom_site_fract_x
_atom_site_fract_y
_atom_site_fract_z
_atom_site_U_iso_or_equiv
_atom_site_adp_type
_atom_site_occupancy
_atom_site_symmetry_multiplicity
_atom_site_calc_flag
_atom_site_refinement_flags
Cu1 Cu 0.476183(11) -0.04763(2) 0.028093(9) 0.03124(15) Uani 1 2 d S
F1 F 0.2551(2) 0.2165(2) 0.12173(8) 0.0748(11) Uani 0.50 1 d P
C1 C 0.2717(4) 0.1805(3) 0.17839(14) 0.0550(15) Uani 0.50 1 d P
H1A H 0.2289 0.1909 0.1856 0.066 Uiso 0.50 1 calc PR
C2 C 0.2966(4) 0.1922(4) 0.14400(14) 0.0546(15) Uani 0.50 1 d P
C3 C 0.3582(3) 0.17910(13) 0.13162(9) 0.0471(10) Uani 1 2 d S
C4 C 0.3868(2) 0.19341(12) 0.09503(9) 0.0459(9) Uani 1 2 d S
C5 C 0.40100(17) 0.13618(15) 0.07786(6) 0.0442(6) Uani 1 1 d .
H5A H 0.3900 0.0863 0.0892 0.053 Uiso 1 1 calc R
C6 C 0.43130(16) 0.15127(15) 0.04417(6) 0.0403(6) Uani 1 1 d .
C7 C 0.4458(2) 0.22288(11) 0.02721(9) 0.0410(8) Uani 1 2 d S
H7A H 0.4655 0.2327 0.0041 0.049 Uiso 1 2 calc SR
C8 C 0.45218(15) 0.09257(15) 0.02699(6) 0.0401(6) Uani 1 1 d .
O1 O 0.43973(12) -0.1205(2) 0.07388(9) 0.0987(12) Uani 1 2 d S
O2 O 0.48207(11) 0.11077(10) -0.00322(4) 0.0452(5) Uani 1 1 d .
O3 O 0.44139(11) 0.02997(10) 0.04401(4) 0.0464(5) Uani 1 1 d .

loop_
_atom_site_aniso_label
_atom_site_aniso_U_11
_atom_site_aniso_U_22
_atom_site_aniso_U_33
_atom_site_aniso_U_23
_atom_site_aniso_U_13
_atom_site_aniso_U_12
Cu1 0.0437(2) 0.0245(2) 0.0192(2) 0.00071(16) 0.00035(8) 0.01224(11)
F1 0.097(3) 0.110(3) 0.0481(19) 0.0273(19) 0.0157(19) 0.075(2)
C1 0.077(4) 0.063(4) 0.045(3) 0.021(3) 0.027(3) 0.050(3)
C2 0.079(4) 0.062(4) 0.040(3) 0.013(3) 0.005(3) 0.048(3)
C3 0.073(3) 0.0412(14) 0.038(2) 0.0047(9) 0.0095(19) 0.0365(14)
C4 0.068(3) 0.0438(15) 0.0342(19) 0.0041(9) 0.0081(18) 0.0339(13)
C5 0.0610(18) 0.0385(15) 0.0365(14) 0.0054(11) 0.0056(12) 0.0273(14)
C6 0.0523(16) 0.0374(14) 0.0339(13) -0.0013(11) 0.0004(12) 0.0244(12)
C7 0.050(2) 0.0437(15) 0.0314(18) -0.0003(8) -0.0007(16) 0.0251(11)
C8 0.0461(16) 0.0346(14) 0.0374(15) -0.0053(11) -0.0020(12) 0.0185(13)
O1 0.0950(17) 0.133(3) 0.081(2) 0.081(2) 0.0406(11) 0.0666(15)
O2 0.0659(12) 0.0405(10) 0.0331(9) 0.0025(8) 0.0074(9) 0.0296(9)
O3 0.0727(13) 0.0409(10) 0.0327(9) 0.0015(8) 0.0080(9) 0.0338(10)

loop_
_atom_type_symbol
_atom_type_description
_atom_type_scat_dispersion_real
_atom_type_scat_dispersion_imag
_atom_type_scat_source
C C 0.0033 0.0016 'International Tables Vol C Tables 4.2.6.8 and 6.1.1.4'
H H 0.0000 0.0000 'International Tables Vol C Tables 4.2.6.8 and 6.1.1.4'
Cu Cu 0.3201 1.2651 'International Tables Vol C Tables 4.2.6.8 and 6.1.1.4'
F F 0.0171 0.0103 'International Tables Vol C Tables 4.2.6.8 and 6.1.1.4'
N N 0.0061 0.0033 'International Tables Vol C Tables 4.2.6.8 and 6.1.1.4'
O O 0.0106 0.0060 'International Tables Vol C Tables 4.2.6.8 and 6.1.1.4'

loop_
_geom_angle_atom_site_label_1
_geom_angle_atom_site_label_2
_geom_angle_atom_site_label_3
_geom_angle
_geom_angle_site_symmetry_1
_geom_angle_site_symmetry_3
O3 Cu1 O3 88.98(11) . 24_655
O3 Cu1 O2 89.96(7) . 6
O3 Cu1 O2 167.73(7) . 19_655
O2 Cu1 O2 88.49(10) 6 19_655
O3 Cu1 O1 95.21(10) . .
O2 Cu1 O1 97.06(9) 6 .
O3 Cu1 Cu1 83.59(5) . 19_655
O2 Cu1 Cu1 84.14(5) 6 19_655
O1 Cu1 Cu1 178.32(12) . 19_655
C3 C1 C2 120.1(5) 25 .
C2 C1 H1A 119.9 . .
C3 C2 F1 119.7(4) . .
C3 C2 C1 123.3(5) . .
F1 C2 C1 116.9(5) . .
C1 C3 C2 116.5(4) 25 .
C1 C3 C4 119.7(3) 25 .
C1 C3 C4 119.7(3) 11 .
C2 C3 C4 123.8(3) . .
C2 C3 C4 123.8(3) 23 .
C5 C4 C5 119.2(3) 23 .
C5 C4 C3 120.41(16) . .
C4 C5 C6 120.5(2) . .
C4 C5 H5A 119.8 . .
C6 C5 H5A 119.8 . .
C7 C6 C5 120.1(2) . .
C7 C6 C8 119.9(2) . .
C5 C6 C8 119.9(2) . .
C6 C7 C6 119.7(3) . 23
C6 C7 H7A 120.2 . .
O3 C8 O2 125.0(2) . .
O3 C8 C6 117.7(2) . .
O2 C8 C6 117.2(2) . .
C8 O2 Cu1 123.19(16) . 19_655
C8 O3 Cu1 123.93(15) . .

loop_
_geom_bond_atom_site_label_1
_geom_bond_atom_site_label_2
_geom_bond_distance
_geom_bond_site_symmetry_2
Cu1 O3 1.9528(16) .
Cu1 O2 1.9538(16) 6
Cu1 O1 2.125(3) .
Cu1 Cu1 2.6597(7) 19_655
F1 C2 1.375(6) .
C1 C3 1.362(6) 25
C1 C2 1.389(7) .
C1 H1A 0.9500 .
C2 C3 1.371(6) .
C2 C2 1.634(11) 23
C2 C1 1.640(8) 11
C3 C4 1.488(5) .
C4 C5 1.387(3) .
C5 C6 1.391(3) .
C5 H5A 0.9500 .
C6 C7 1.385(3) .
C6 C8 1.485(3) .
C7 H7A 0.9500 .
C8 O3 1.263(3) .
C8 O2 1.265(3) .

loop_
_platon_squeeze_void_nr
_platon_squeeze_void_average_x
_platon_squeeze_void_average_y
_platon_squeeze_void_average_z
_platon_squeeze_void_volume
_platon_squeeze_void_count_electrons
1 -0.071 -0.052 -0.002 7480.1 1343.7
